data_4119688
loop_
_publ_author_name
'Mika\"el Brasse'
'Juan C\'ampora'
'Jonathan A. Ellman'
'Robert G. Bergman'

_publ_section_title
;
 Mechanistic Study of the Oxidative Coupling of Styrene with
 2-Phenylpyridine Derivatives Catalyzed by Cationic Rhodium(III) via C-H
 Activation
;
_journal_name_full 'Journal of the American Chemical Society'
_journal_page_first 6427
_journal_page_last 6430
_journal_paper_doi 10.1021/ja401561q
_journal_volume 135
_journal_year 2013
_chemical_formula_sum 'C24 H31 F7 N P Rh Sb'
_chemical_formula_weight 722.13
_chemical_name_common MB-V-50
_chemical_name_systematic
;
 complex10
;
_space_group.centring_type P

_space_group_IT_number 14
_space_group.IT_number 14

_symmetry_cell_setting monoclinic
_symmetry_space_group_name_Hall '-P 2yn'
_symmetry_space_group_name_H-M 'P 1 21/n 1'
_atom_sites_solution_hydrogens geom
_atom_sites_solution_primary direct
_atom_sites_solution_secondary difmap
_audit_creation_method SHELXL-97
_cell_angle_alpha 90.00
_cell_angle_beta 104.043(4)
_cell_angle_gamma 90.00
_cell_formula_units_Z 4
_cell_length_a 13.3629(11)
_cell_length_b 13.2614(11)
_cell_length_c 15.0885(12)
_cell_measurement_reflns_used 9804
_cell_measurement_temperature 100(2)
_cell_measurement_theta_max 67.91
_cell_measurement_theta_min 4.50
_cell_volume 2593.9(4)
_computing_cell_refinement 'Bruker SAINT'
_computing_data_collection 'Bruker APEX2'
_computing_data_reduction 'Bruker SAINT'
_computing_molecular_graphics ORTEP-32
_computing_publication_material WinGX
_computing_structure_refinement SHELXL-97
_computing_structure_solution SIR-97
_diffrn_ambient_temperature 100(2)
_diffrn_detector_area_resol_mean 8.366
_diffrn_measured_fraction_theta_full 0.991
_diffrn_measured_fraction_theta_max 0.982
_diffrn_measurement_device_type 'Bruker APEX-II CCD'
_diffrn_measurement_method 'phi and omega scans'
_diffrn_radiation_monochromator 'HELIOS multilayer mirrors'
_diffrn_radiation_source 'microfocus rotating anode'
_diffrn_radiation_type CuK\a
_diffrn_radiation_wavelength 1.54178
_diffrn_reflns_av_R_equivalents 0.0441
_diffrn_reflns_av_sigmaI/netI 0.0246
_diffrn_reflns_limit_h_max 16
_diffrn_reflns_limit_h_min -15
_diffrn_reflns_limit_k_max 15
_diffrn_reflns_limit_k_min -15
_diffrn_reflns_limit_l_max 17
_diffrn_reflns_limit_l_min -18
_diffrn_reflns_number 36919
_diffrn_reflns_theta_full 67.00
_diffrn_reflns_theta_max 68.20
_diffrn_reflns_theta_min 3.97
_exptl_absorpt_coefficient_mu 14.575
_exptl_absorpt_correction_T_max 0.8679
_exptl_absorpt_correction_T_min 0.3235
_exptl_absorpt_correction_type multi-scan
_exptl_absorpt_process_details SADABS
_exptl_crystal_colour colorless
_exptl_crystal_density_diffrn 1.849
_exptl_crystal_description plate
_exptl_crystal_F_000 1424
_exptl_crystal_size_max 0.10
_exptl_crystal_size_mid 0.06
_exptl_crystal_size_min 0.01
_refine_diff_density_max 1.702
_refine_diff_density_min -0.675
_refine_diff_density_rms 0.136
_refine_ls_extinction_method none
_refine_ls_goodness_of_fit_ref 1.336
_refine_ls_hydrogen_treatment constr
_refine_ls_matrix_type full
_refine_ls_number_parameters 334
_refine_ls_number_reflns 4659
_refine_ls_number_restraints 0
_refine_ls_restrained_S_all 1.336
_refine_ls_R_factor_all 0.0559
_refine_ls_R_factor_gt 0.0552
_refine_ls_shift/su_max 0.000
_refine_ls_shift/su_mean 0.000
_refine_ls_structure_factor_coef Fsqd
_refine_ls_weighting_details 'calc w=1/[\s^2^(Fo^2^)+(0.0000P)^2^+27.8768P] where P=(Fo^2^+2Fc^2^)/3'
_refine_ls_weighting_scheme calc
_refine_ls_wR_factor_gt 0.1243
_refine_ls_wR_factor_ref 0.1246
_reflns_number_gt 4552
_reflns_number_total 4659
_reflns_threshold_expression >2sigma(I)
_cod_data_source_file ja401561q_si_001_5.cif
_cod_data_source_block complex10
_cod_depositor_comments
;
The following automatic conversions were performed:

'_space_group.centring_type' value 'primitive' was replaced with the
value 'P' as specified in the replacement file
'/home/antanas/src/cod-tools/trunk/data/replacement-values/replacement_values.lst'.

Automatic conversion script
Id: cif_fix_values 5642 2017-10-24 12:04:52Z antanas 
;
_cod_database_code 4119688

loop_
_symmetry_equiv_pos_as_xyz
'x, y, z'
'-x+1/2, y+1/2, -z+1/2'
'-x, -y, -z'
'x-1/2, -y-1/2, z-1/2'

loop_
_atom_site_label
_atom_site_type_symbol
_atom_site_fract_x
_atom_site_fract_y
_atom_site_fract_z
_atom_site_U_iso_or_equiv
_atom_site_adp_type
_atom_site_occupancy
_atom_site_symmetry_multiplicity
_atom_site_calc_flag
_atom_site_refinement_flags
_atom_site_disorder_assembly
_atom_site_disorder_group
C1 C 0.4947(6) 0.4108(6) 0.1150(6) 0.0340(19) Uani 1 1 d . A .
C2 C 0.4629(6) 0.3598(5) 0.0286(5) 0.0276(16) Uani 1 1 d . A .
C3 C 0.3550(6) 0.3543(5) 0.0046(5) 0.0265(16) Uani 1 1 d . A .
C4 C 0.3171(6) 0.4000(6) 0.0755(6) 0.0312(18) Uani 1 1 d . A .
C5 C 0.4033(7) 0.4367(6) 0.1410(5) 0.0340(19) Uani 1 1 d . A .
C6 C 0.6008(8) 0.4443(8) 0.1609(8) 0.064(3) Uani 1 1 d . . .
H6A H 0.6093 0.5154 0.1467 0.095 Uiso 1 1 calc R . .
H6B H 0.6511 0.4035 0.1390 0.095 Uiso 1 1 calc R . .
H6C H 0.6121 0.4360 0.2271 0.095 Uiso 1 1 calc R . .
C7 C 0.5365(8) 0.3255(6) -0.0267(7) 0.048(3) Uani 1 1 d . . .
H7A H 0.5006 0.2798 -0.0752 0.071 Uiso 1 1 calc R . .
H7B H 0.5948 0.2902 0.0131 0.071 Uiso 1 1 calc R . .
H7C H 0.5619 0.3842 -0.0542 0.071 Uiso 1 1 calc R . .
C8 C 0.2874(8) 0.3104(8) -0.0818(6) 0.052(3) Uani 1 1 d . . .
H8A H 0.3307 0.2766 -0.1168 0.078 Uiso 1 1 calc R . .
H8B H 0.2481 0.3646 -0.1188 0.078 Uiso 1 1 calc R . .
H8C H 0.2396 0.2615 -0.0660 0.078 Uiso 1 1 calc R . .
C9 C 0.2062(7) 0.4218(8) 0.0714(8) 0.052(3) Uani 1 1 d . . .
H9A H 0.1946 0.4174 0.1329 0.079 Uiso 1 1 calc R . .
H9B H 0.1625 0.3724 0.0316 0.079 Uiso 1 1 calc R . .
H9C H 0.1890 0.4898 0.0470 0.079 Uiso 1 1 calc R . .
C10 C 0.3950(11) 0.5049(7) 0.2194(6) 0.061(3) Uani 1 1 d . . .
H10A H 0.3725 0.5721 0.1958 0.092 Uiso 1 1 calc R . .
H10B H 0.4624 0.5098 0.2629 0.092 Uiso 1 1 calc R . .
H10C H 0.3445 0.4768 0.2502 0.092 Uiso 1 1 calc R . .
C11 C 0.5064(7) 0.3069(7) 0.3649(6) 0.039(2) Uani 1 1 d . . .
H11A H 0.5051 0.2853 0.4267 0.059 Uiso 1 1 calc R . .
H11B H 0.4897 0.3788 0.3578 0.059 Uiso 1 1 calc R . .
H11C H 0.5754 0.2953 0.3551 0.059 Uiso 1 1 calc R . .
C12 C 0.2897(7) 0.2590(7) 0.3102(6) 0.038(2) Uani 1 1 d . . .
H12A H 0.2361 0.2164 0.2724 0.058 Uiso 1 1 calc R . .
H12B H 0.2710 0.3301 0.2988 0.058 Uiso 1 1 calc R . .
H12C H 0.2961 0.2435 0.3749 0.058 Uiso 1 1 calc R . .
C13 C 0.4415(8) 0.1066(6) 0.3198(6) 0.038(2) Uani 1 1 d . . .
H13A H 0.5122 0.0902 0.3173 0.056 Uiso 1 1 calc R . .
H13B H 0.3934 0.0605 0.2801 0.056 Uiso 1 1 calc R . .
H13C H 0.4348 0.0996 0.3828 0.056 Uiso 1 1 calc R . .
C14 C 0.3157(6) 0.1469(5) 0.1013(5) 0.0265(15) Uani 0.707(13) 1 d P A 1
C15 C 0.2120(6) 0.1489(6) 0.0858(5) 0.0297(17) Uani 0.707(13) 1 d P A 1
H15 H 0.1782 0.2097 0.0947 0.036 Uiso 0.707(13) 1 calc PR A 1
C16 C 0.1548(7) 0.0634(7) 0.0571(6) 0.038(2) Uani 0.707(13) 1 d P A 1
C17 C 0.2005(7) -0.0258(7) 0.0429(6) 0.039(2) Uani 0.707(13) 1 d P A 1
H17 H 0.1600 -0.0836 0.0210 0.047 Uiso 0.707(13) 1 calc PR A 1
C18 C 0.3060(7) -0.0296(6) 0.0613(5) 0.0347(19) Uani 0.707(13) 1 d P A 1
H18 H 0.3395 -0.0910 0.0534 0.042 Uiso 0.707(13) 1 calc PR A 1
C19 C 0.3647(6) 0.0569(6) 0.0916(5) 0.0273(16) Uani 0.707(13) 1 d P A 1
C20 C 0.4781(6) 0.0604(6) 0.1152(5) 0.0280(16) Uani 0.707(13) 1 d P A 1
C21 C 0.5420(7) -0.0230(6) 0.1171(5) 0.0343(19) Uani 0.707(13) 1 d P A 1
H21 H 0.5129 -0.0876 0.1001 0.041 Uiso 0.707(13) 1 calc PR A 1
C22 C 0.6471(7) -0.0114(7) 0.1434(6) 0.039(2) Uani 0.707(13) 1 d P A 1
H22 H 0.6915 -0.0675 0.1442 0.047 Uiso 0.707(13) 1 calc PR A 1
C23 C 0.6871(7) 0.0830(6) 0.1689(5) 0.0338(18) Uani 0.707(13) 1 d P A 1
H23 H 0.7598 0.0922 0.1870 0.041 Uiso 0.707(13) 1 calc PR A 1
C24 C 0.6226(5) 0.1640(6) 0.1681(5) 0.0251(15) Uani 0.707(13) 1 d P A 1
H24 H 0.6513 0.2283 0.1870 0.030 Uiso 0.707(13) 1 calc PR A 1
N1 N 0.5189(5) 0.1536(5) 0.1410(4) 0.0243(14) Uani 0.707(13) 1 d P A 1
F1 F 0.0546(5) 0.0627(6) 0.0448(5) 0.050(2) Uani 0.707(13) 1 d P A 1
C14A C 0.5189(5) 0.1536(5) 0.1410(4) 0.0243(14) Uani 0.293(13) 1 d P A 2
C15A C 0.6226(5) 0.1640(6) 0.1681(5) 0.0251(15) Uani 0.293(13) 1 d P A 2
H15A H 0.6513 0.2283 0.1870 0.030 Uiso 0.293(13) 1 calc PR A 2
C16A C 0.6871(7) 0.0830(6) 0.1689(5) 0.0338(18) Uani 0.293(13) 1 d P A 2
C17A C 0.6471(7) -0.0114(7) 0.1434(6) 0.039(2) Uani 0.293(13) 1 d P A 2
H17A H 0.6915 -0.0675 0.1442 0.047 Uiso 0.293(13) 1 calc PR A 2
C18A C 0.5420(7) -0.0230(6) 0.1171(5) 0.0343(19) Uani 0.293(13) 1 d P A 2
H18A H 0.5129 -0.0876 0.1001 0.041 Uiso 0.293(13) 1 calc PR A 2
C19A C 0.4781(6) 0.0604(6) 0.1152(5) 0.0280(16) Uani 0.293(13) 1 d P A 2
C20A C 0.3647(6) 0.0569(6) 0.0916(5) 0.0273(16) Uani 0.293(13) 1 d P A 2
C21A C 0.3060(7) -0.0296(6) 0.0613(5) 0.0347(19) Uani 0.293(13) 1 d P A 2
H21A H 0.3395 -0.0910 0.0534 0.042 Uiso 0.293(13) 1 calc PR A 2
C22A C 0.2005(7) -0.0258(7) 0.0429(6) 0.039(2) Uani 0.293(13) 1 d P A 2
H22A H 0.1600 -0.0836 0.0210 0.047 Uiso 0.293(13) 1 calc PR A 2
C23A C 0.1548(7) 0.0634(7) 0.0571(6) 0.038(2) Uani 0.293(13) 1 d P A 2
H23A H 0.0819 0.0663 0.0468 0.045 Uiso 0.293(13) 1 calc PR A 2
C24A C 0.2120(6) 0.1489(6) 0.0858(5) 0.0297(17) Uani 0.293(13) 1 d P A 2
H24A H 0.1782 0.2097 0.0947 0.036 Uiso 0.293(13) 1 calc PR A 2
N1A N 0.3157(6) 0.1469(5) 0.1013(5) 0.0265(15) Uani 0.293(13) 1 d P A 2
F1A F 0.7826(10) 0.0841(11) 0.1903(10) 0.029(4) Uani 0.293(13) 1 d P A 2
F2 F 0.6334(5) -0.0584(4) 0.3688(4) 0.0595(16) Uani 1 1 d . . .
F3 F 0.4680(4) -0.1511(6) 0.2739(4) 0.077(2) Uani 1 1 d . . .
F4 F 0.5453(7) -0.3258(6) 0.3464(7) 0.120(4) Uani 1 1 d . . .
F5 F 0.7072(4) -0.2338(4) 0.4432(3) 0.0468(13) Uani 1 1 d . . .
F6 F 0.6565(5) -0.2099(5) 0.2648(4) 0.0637(18) Uani 1 1 d . . .
F7 F 0.5234(5) -0.1743(7) 0.4524(4) 0.093(3) Uani 1 1 d . . .
P1 P 0.41210(15) 0.23498(15) 0.28175(12) 0.0257(4) Uani 1 1 d . A .
Rh1 Rh 0.41309(4) 0.26929(4) 0.13437(3) 0.02088(15) Uani 1 1 d . . .
Sb1 Sb 0.58802(4) -0.19165(4) 0.35772(4) 0.03417(16) Uani 1 1 d . . .

loop_
_atom_site_aniso_label
_atom_site_aniso_U_11
_atom_site_aniso_U_22
_atom_site_aniso_U_33
_atom_site_aniso_U_23
_atom_site_aniso_U_13
_atom_site_aniso_U_12
C1 0.029(4) 0.025(4) 0.041(5) 0.006(3) -0.005(3) 0.005(3)
C2 0.038(4) 0.010(3) 0.038(4) 0.007(3) 0.015(3) 0.001(3)
C3 0.029(4) 0.019(4) 0.029(4) 0.005(3) 0.002(3) -0.003(3)
C4 0.036(4) 0.022(4) 0.038(4) 0.013(3) 0.015(4) 0.006(3)
C5 0.056(5) 0.019(4) 0.026(4) 0.009(3) 0.007(4) 0.001(4)
C6 0.042(6) 0.045(6) 0.086(8) 0.028(6) -0.019(5) -0.014(5)
C7 0.068(6) 0.020(4) 0.072(7) 0.017(4) 0.049(6) 0.017(4)
C8 0.063(6) 0.046(6) 0.037(5) 0.012(4) -0.007(5) -0.023(5)
C9 0.038(5) 0.043(6) 0.085(8) 0.022(5) 0.033(5) 0.010(4)
C10 0.124(10) 0.023(5) 0.036(5) 0.004(4) 0.018(6) 0.013(5)
C11 0.043(5) 0.042(5) 0.028(4) 0.000(4) 0.000(4) -0.003(4)
C12 0.048(5) 0.041(5) 0.032(4) -0.005(4) 0.019(4) -0.002(4)
C13 0.063(6) 0.021(4) 0.032(4) 0.005(3) 0.018(4) 0.006(4)
C14 0.032(4) 0.026(4) 0.020(3) 0.001(3) 0.004(3) -0.009(3)
C15 0.036(4) 0.027(4) 0.024(4) 0.006(3) 0.004(3) 0.004(3)
C16 0.039(5) 0.037(5) 0.034(4) 0.007(4) 0.002(4) -0.013(4)
C17 0.043(5) 0.041(5) 0.032(4) -0.002(4) 0.004(4) -0.022(4)
C18 0.054(5) 0.021(4) 0.031(4) -0.003(3) 0.015(4) -0.006(4)
C19 0.037(4) 0.023(4) 0.023(4) 0.002(3) 0.009(3) 0.001(3)
C20 0.042(4) 0.024(4) 0.021(4) 0.002(3) 0.012(3) 0.004(3)
C21 0.052(5) 0.023(4) 0.032(4) 0.001(3) 0.018(4) 0.001(4)
C22 0.052(5) 0.034(5) 0.035(4) 0.008(4) 0.020(4) 0.019(4)
C23 0.038(5) 0.036(5) 0.031(4) 0.010(3) 0.015(4) 0.013(4)
C24 0.023(4) 0.025(4) 0.026(4) 0.008(3) 0.003(3) 0.003(3)
N1 0.029(3) 0.023(3) 0.021(3) 0.006(3) 0.008(3) 0.000(3)
F1 0.020(4) 0.056(5) 0.066(5) 0.019(4) -0.004(3) -0.011(3)
C14A 0.029(3) 0.023(3) 0.021(3) 0.006(3) 0.008(3) 0.000(3)
C15A 0.023(4) 0.025(4) 0.026(4) 0.008(3) 0.003(3) 0.003(3)
C16A 0.038(5) 0.036(5) 0.031(4) 0.010(3) 0.015(4) 0.013(4)
C17A 0.052(5) 0.034(5) 0.035(4) 0.008(4) 0.020(4) 0.019(4)
C18A 0.052(5) 0.023(4) 0.032(4) 0.001(3) 0.018(4) 0.001(4)
C19A 0.042(4) 0.024(4) 0.021(4) 0.002(3) 0.012(3) 0.004(3)
C20A 0.037(4) 0.023(4) 0.023(4) 0.002(3) 0.009(3) 0.001(3)
C21A 0.054(5) 0.021(4) 0.031(4) -0.003(3) 0.015(4) -0.006(4)
C22A 0.043(5) 0.041(5) 0.032(4) -0.002(4) 0.004(4) -0.022(4)
C23A 0.039(5) 0.037(5) 0.034(4) 0.007(4) 0.002(4) -0.013(4)
C24A 0.036(4) 0.027(4) 0.024(4) 0.006(3) 0.004(3) 0.004(3)
N1A 0.032(4) 0.026(4) 0.020(3) 0.001(3) 0.004(3) -0.009(3)
F1A 0.018(8) 0.029(8) 0.043(9) 0.015(7) 0.011(6) 0.004(6)
F2 0.067(4) 0.029(3) 0.081(4) -0.007(3) 0.017(3) 0.002(3)
F3 0.033(3) 0.124(6) 0.060(4) 0.027(4) -0.012(3) 0.005(3)
F4 0.114(7) 0.061(5) 0.152(8) 0.034(5) -0.034(6) -0.052(5)
F5 0.033(3) 0.065(4) 0.041(3) 0.012(3) 0.005(2) 0.013(2)
F6 0.099(5) 0.059(4) 0.042(3) 0.006(3) 0.034(3) 0.030(3)
F7 0.061(4) 0.179(8) 0.058(4) 0.048(5) 0.049(3) 0.047(5)
P1 0.0299(10) 0.0245(9) 0.0230(9) 0.0003(7) 0.0066(7) -0.0016(8)
Rh1 0.0197(3) 0.0217(3) 0.0211(3) 0.0008(2) 0.0046(2) 0.0003(2)
Sb1 0.0289(3) 0.0448(3) 0.0291(3) 0.0049(2) 0.0076(2) -0.0016(2)

loop_
_atom_type_symbol
_atom_type_description
_atom_type_scat_dispersion_real
_atom_type_scat_dispersion_imag
_atom_type_scat_source
C C 0.0181 0.0091 'International Tables Vol C Tables 4.2.6.8 and 6.1.1.4'
H H 0.0000 0.0000 'International Tables Vol C Tables 4.2.6.8 and 6.1.1.4'
N N 0.0311 0.0180 'International Tables Vol C Tables 4.2.6.8 and 6.1.1.4'
F F 0.0727 0.0534 'International Tables Vol C Tables 4.2.6.8 and 6.1.1.4'
P P 0.2955 0.4335 'International Tables Vol C Tables 4.2.6.8 and 6.1.1.4'
Rh Rh 0.0927 3.6045 'International Tables Vol C Tables 4.2.6.8 and 6.1.1.4'
Sb Sb -0.0562 5.8946 'International Tables Vol C Tables 4.2.6.8 and 6.1.1.4'

loop_
_geom_angle_atom_site_label_1
_geom_angle_atom_site_label_2
_geom_angle_atom_site_label_3
_geom_angle
C5 C1 C2 106.3(7)
C5 C1 C6 126.1(9)
C2 C1 C6 126.9(9)
C5 C1 Rh1 71.6(5)
C2 C1 Rh1 71.1(4)
C6 C1 Rh1 129.3(6)
C3 C2 C1 108.5(7)
C3 C2 C7 127.6(8)
C1 C2 C7 123.8(8)
C3 C2 Rh1 71.9(4)
C1 C2 Rh1 71.1(5)
C7 C2 Rh1 125.8(5)
C2 C3 C4 108.4(7)
C2 C3 C8 127.2(8)
C4 C3 C8 124.4(8)
C2 C3 Rh1 71.4(4)
C4 C3 Rh1 70.6(4)
C8 C3 Rh1 124.8(5)
C5 C4 C3 107.1(7)
C5 C4 C9 126.5(8)
C3 C4 C9 125.4(8)
C5 C4 Rh1 72.1(4)
C3 C4 Rh1 72.0(4)
C9 C4 Rh1 129.8(6)
C4 C5 C1 109.6(7)
C4 C5 C10 123.5(9)
C1 C5 C10 126.4(9)
C4 C5 Rh1 70.9(4)
C1 C5 Rh1 71.4(5)
C10 C5 Rh1 130.3(6)
C1 C6 H6A 109.5
C1 C6 H6B 109.5
H6A C6 H6B 109.5
C1 C6 H6C 109.5
H6A C6 H6C 109.5
H6B C6 H6C 109.5
C2 C7 H7A 109.5
C2 C7 H7B 109.5
H7A C7 H7B 109.5
C2 C7 H7C 109.5
H7A C7 H7C 109.5
H7B C7 H7C 109.5
C3 C8 H8A 109.5
C3 C8 H8B 109.5
H8A C8 H8B 109.5
C3 C8 H8C 109.5
H8A C8 H8C 109.5
H8B C8 H8C 109.5
C4 C9 H9A 109.5
C4 C9 H9B 109.5
H9A C9 H9B 109.5
C4 C9 H9C 109.5
H9A C9 H9C 109.5
H9B C9 H9C 109.5
C5 C10 H10A 109.5
C5 C10 H10B 109.5
H10A C10 H10B 109.5
C5 C10 H10C 109.5
H10A C10 H10C 109.5
H10B C10 H10C 109.5
P1 C11 H11A 109.5
P1 C11 H11B 109.5
H11A C11 H11B 109.5
P1 C11 H11C 109.5
H11A C11 H11C 109.5
H11B C11 H11C 109.5
P1 C12 H12A 109.5
P1 C12 H12B 109.5
H12A C12 H12B 109.5
P1 C12 H12C 109.5
H12A C12 H12C 109.5
H12B C12 H12C 109.5
P1 C13 H13A 109.5
P1 C13 H13B 109.5
H13A C13 H13B 109.5
P1 C13 H13C 109.5
H13A C13 H13C 109.5
H13B C13 H13C 109.5
C15 C14 C19 119.4(7)
C15 C14 Rh1 126.0(6)
C19 C14 Rh1 114.6(5)
C14 C15 C16 120.4(8)
C14 C15 H15 119.8
C16 C15 H15 119.8
F1 C16 C17 116.8(8)
F1 C16 C15 121.5(9)
C17 C16 C15 121.7(8)
C18 C17 C16 118.4(8)
C18 C17 H17 120.8
C16 C17 H17 120.8
C17 C18 C19 120.1(8)
C17 C18 H18 119.9
C19 C18 H18 119.9
C14 C19 C18 119.8(7)
C14 C19 C20 115.7(7)
C18 C19 C20 124.5(7)
N1 C20 C21 120.8(7)
N1 C20 C19 114.4(7)
C21 C20 C19 124.7(7)
C22 C21 C20 119.7(8)
C22 C21 H21 120.2
C20 C21 H21 120.2
C21 C22 C23 118.9(8)
C21 C22 H22 120.6
C23 C22 H22 120.6
C24 C23 C22 120.4(8)
C24 C23 H23 119.8
C22 C23 H23 119.8
N1 C24 C23 121.1(7)
N1 C24 H24 119.4
C23 C24 H24 119.4
C24 N1 C20 119.1(7)
C24 N1 Rh1 125.2(5)
C20 N1 Rh1 115.8(5)
C13 P1 C12 103.2(4)
C13 P1 C11 102.3(4)
C12 P1 C11 104.9(4)
C13 P1 Rh1 116.5(3)
C12 P1 Rh1 114.6(3)
C11 P1 Rh1 113.7(3)
C14 Rh1 N1 79.2(3)
C14 Rh1 C4 104.4(3)
N1 Rh1 C4 157.3(3)
C14 Rh1 C2 122.1(3)
N1 Rh1 C2 96.6(3)
C4 Rh1 C2 62.2(3)
C14 Rh1 C1 158.7(3)
N1 Rh1 C1 106.3(3)
C4 Rh1 C1 62.7(3)
C2 Rh1 C1 37.7(3)
C14 Rh1 C5 138.9(3)
N1 Rh1 C5 141.5(3)
C4 Rh1 C5 37.0(3)
C2 Rh1 C5 61.7(3)
C1 Rh1 C5 37.0(3)
C14 Rh1 C3 96.9(3)
N1 Rh1 C3 120.3(3)
C4 Rh1 C3 37.4(3)
C2 Rh1 C3 36.7(3)
C1 Rh1 C3 62.3(3)
C5 Rh1 C3 61.6(3)
C14 Rh1 P1 85.77(19)
N1 Rh1 P1 88.31(17)
C4 Rh1 P1 114.2(2)
C2 Rh1 P1 152.1(2)
C1 Rh1 P1 114.6(2)
C5 Rh1 P1 98.1(2)
C3 Rh1 P1 151.3(2)
F7 Sb1 F2 90.9(4)
F7 Sb1 F4 90.0(5)
F2 Sb1 F4 178.8(4)
F7 Sb1 F3 90.1(3)
F2 Sb1 F3 89.7(3)
F4 Sb1 F3 91.1(4)
F7 Sb1 F6 178.4(3)
F2 Sb1 F6 89.0(3)
F4 Sb1 F6 90.1(4)
F3 Sb1 F6 91.5(3)
F7 Sb1 F5 89.1(3)
F2 Sb1 F5 91.0(3)
F4 Sb1 F5 88.2(3)
F3 Sb1 F5 178.9(3)
F6 Sb1 F5 89.3(3)

loop_
_geom_bond_atom_site_label_1
_geom_bond_atom_site_label_2
_geom_bond_distance
C1 C5 1.413(12)
C1 C2 1.439(11)
C1 C6 1.488(12)
C1 Rh1 2.224(8)
C2 C3 1.401(11)
C2 C7 1.506(11)
C2 Rh1 2.224(7)
C3 C4 1.426(11)
C3 C8 1.511(11)
C3 Rh1 2.230(7)
C4 C5 1.410(12)
C4 C9 1.495(11)
C4 Rh1 2.211(7)
C5 C10 1.514(12)
C5 Rh1 2.227(8)
C6 H6A 0.9800
C6 H6B 0.9800
C6 H6C 0.9800
C7 H7A 0.9800
C7 H7B 0.9800
C7 H7C 0.9800
C8 H8A 0.9800
C8 H8B 0.9800
C8 H8C 0.9800
C9 H9A 0.9800
C9 H9B 0.9800
C9 H9C 0.9800
C10 H10A 0.9800
C10 H10B 0.9800
C10 H10C 0.9800
C11 P1 1.818(8)
C11 H11A 0.9800
C11 H11B 0.9800
C11 H11C 0.9800
C12 P1 1.817(9)
C12 H12A 0.9800
C12 H12B 0.9800
C12 H12C 0.9800
C13 P1 1.809(8)
C13 H13A 0.9800
C13 H13B 0.9800
C13 H13C 0.9800
C14 C15 1.348(11)
C14 C19 1.385(11)
C14 Rh1 2.065(7)
C15 C16 1.377(11)
C15 H15 0.9500
C16 F1 1.308(11)
C16 C17 1.371(13)
C17 C18 1.370(12)
C17 H17 0.9500
C18 C19 1.403(11)
C18 H18 0.9500
C19 C20 1.471(11)
C20 N1 1.369(10)
C20 C21 1.394(11)
C21 C22 1.372(13)
C21 H21 0.9500
C22 C23 1.380(13)
C22 H22 0.9500
C23 C24 1.376(11)
C23 H23 0.9500
C24 N1 1.353(10)
C24 H24 0.9500
N1 Rh1 2.072(6)
F2 Sb1 1.863(5)
F3 Sb1 1.865(5)
F4 Sb1 1.864(7)
F5 Sb1 1.874(5)
F6 Sb1 1.866(5)
F7 Sb1 1.853(6)
P1 Rh1 2.2729(19)
